data_2241937
loop_
_publ_author_name
'Navarrete Guit\'errez, Ang\'elica'
'Aguirre Hern\'andez, Gerardo'
'Bern\`es, Sylvain'

_publ_section_title
;
 Crystal structures of <i>p</i>-substituted derivatives of
 2,6-dimethylbromobenzene with {\scriptstyle{1\/over2}} {\/leq} <i>Z</i>'
 {\/leq} 4
;
_journal_coeditor_code IS5462
_journal_issue 12
_journal_name_full 'Acta Crystallographica Section E'
_journal_page_first 1762
_journal_page_last 1767
_journal_paper_doi 10.1107/S2056989016017485
_journal_volume 72
_journal_year 2016
_chemical_formula_iupac 'C8 H10 Br N'
_chemical_formula_moiety 'C8 H10 Br N'
_chemical_formula_sum 'C8 H10 Br N'
_chemical_formula_weight 200.08
_chemical_melting_point 346
_chemical_name_common 4-Bromo-3,5-dimethylaniline
_space_group_crystal_system monoclinic
_space_group_IT_number 14
_space_group_name_Hall '-P 2yn'
_space_group_name_H-M_alt 'P 1 21/n 1'
_symmetry_space_group_name_Hall '-P 2yn'
_symmetry_space_group_name_H-M 'P 1 21/n 1'
_atom_sites_solution_hydrogens mixed
_atom_sites_solution_primary direct
_atom_sites_solution_secondary difmap
_audit_creation_method SHELXL-2014/7
_cell_angle_alpha 90
_cell_angle_beta 100.0731(16)
_cell_angle_gamma 90
_cell_formula_units_Z 8
_cell_length_a 10.48314(15)
_cell_length_b 6.10173(10)
_cell_length_c 26.6195(5)
_cell_measurement_reflns_used 14036
_cell_measurement_temperature 296.0(10)
_cell_measurement_theta_max 71.4250
_cell_measurement_theta_min 3.3640
_cell_volume 1676.48(5)
_computing_cell_refinement
;
CrysAlis PRO (Rigaku OD, 2015)
;
_computing_data_collection
;
CrysAlis PRO (Rigaku OD, 2015)
;
_computing_data_reduction
;
CrysAlis PRO (Rigaku OD, 2015)
;
_computing_molecular_graphics
;
XP in SHELXTL (Sheldrick, 2008) and Mercury (Macrae <i>et al.</i>,
2008)
;
_computing_publication_material
;
<i>CifTab</i> (Sheldrick, 2008)
;
_computing_structure_refinement
;
SHELXL2014 (Sheldrick, 2015b)
;
_computing_structure_solution
;
<i>SHELXT</i> (Sheldrick, 2015a)
;
_diffrn_ambient_temperature 296.0(10)
_diffrn_detector_area_resol_mean 5.1980
_diffrn_measured_fraction_theta_full 1.000
_diffrn_measured_fraction_theta_max 0.984
_diffrn_measurement_device 'four-circle diffractometer'
_diffrn_measurement_device_type 'Rigaku OD SuperNova AtlasS2'
_diffrn_measurement_method '\f and \w scans'
_diffrn_radiation_monochromator mirror
_diffrn_radiation_type 'Cu K\a'
_diffrn_radiation_wavelength 1.54184
_diffrn_reflns_av_R_equivalents 0.0934
_diffrn_reflns_limit_h_max 12
_diffrn_reflns_limit_h_min -12
_diffrn_reflns_limit_k_max 7
_diffrn_reflns_limit_k_min -7
_diffrn_reflns_limit_l_max 32
_diffrn_reflns_limit_l_min -32
_diffrn_reflns_number 39830
_diffrn_reflns_theta_full 67.684
_diffrn_reflns_theta_max 72.790
_diffrn_reflns_theta_min 3.373
_exptl_absorpt_coefficient_mu 6.060
_exptl_absorpt_correction_T_max 1.00000
_exptl_absorpt_correction_T_min 0.59249
_exptl_absorpt_correction_type multi-scan
_exptl_absorpt_process_details
;
(CrysAlis PRO; Rigaku OD, 2015)
;
_exptl_crystal_colour colourless
_exptl_crystal_density_diffrn 1.585
_exptl_crystal_description needle
_exptl_crystal_F_000 800
_exptl_crystal_size_max 0.30
_exptl_crystal_size_mid 0.12
_exptl_crystal_size_min 0.10
_refine_diff_density_max 0.435
_refine_diff_density_min -1.114
_refine_ls_extinction_method none
_refine_ls_goodness_of_fit_ref 1.108
_refine_ls_hydrogen_treatment mixed
_refine_ls_matrix_type full
_refine_ls_number_constraints 0
_refine_ls_number_parameters 197
_refine_ls_number_reflns 3276
_refine_ls_number_restraints 6
_refine_ls_restrained_S_all 1.107
_refine_ls_R_factor_all 0.0614
_refine_ls_R_factor_gt 0.0543
_refine_ls_shift/su_max 0.000
_refine_ls_shift/su_mean 0.000
_refine_ls_structure_factor_coef Fsqd
_refine_ls_weighting_details 'w=1/[\s^2^(Fo^2^)+(0.0779P)^2^+1.0194P] where P=(Fo^2^+2Fc^2^)/3'
_refine_ls_weighting_scheme calc
_refine_ls_wR_factor_gt 0.1563
_refine_ls_wR_factor_ref 0.1647
_reflns_number_gt 2716
_reflns_number_total 3276
_reflns_threshold_expression 'I > 2\s(I)'
_cod_data_source_file is5462sup1.cif
_cod_data_source_block 3
_cod_database_code 2241937

loop_
_space_group_symop_operation_xyz
'x, y, z'
'-x+1/2, y+1/2, -z+1/2'
'-x, -y, -z'
'x-1/2, -y-1/2, z-1/2'

loop_
_atom_site_type_symbol
_atom_site_label
_atom_site_fract_x
_atom_site_fract_y
_atom_site_fract_z
_atom_site_U_iso_or_equiv
_atom_site_adp_type
_atom_site_calc_flag
_atom_site_occupancy
Br Br1 0.24694(5) 0.23484(10) 0.15702(3) 0.1038(3) Uani d 1
N N1 -0.1935(4) 0.7889(7) 0.20733(16) 0.0868(12) Uani d 1
H H1A -0.201(5) 0.787(7) 0.2398(9) 0.104 Uiso d 1
H H1B -0.202(5) 0.918(5) 0.1918(15) 0.104 Uiso d 1
C C1 0.0703(3) 0.5931(7) 0.14294(14) 0.0673(9) Uani d 1
C C2 0.1125(3) 0.4160(6) 0.17418(14) 0.0618(8) Uani d 1
C C3 0.0613(3) 0.3673(6) 0.21759(14) 0.0616(8) Uani d 1
C C4 -0.0384(3) 0.4981(6) 0.22843(12) 0.0601(8) Uani d 1
H H4A -0.0745 0.4684 0.2572 0.072 Uiso calc 1
C C5 -0.0852(3) 0.6715(7) 0.19735(13) 0.0608(8) Uani d 1
C C6 -0.0292(4) 0.7188(6) 0.15532(15) 0.0673(9) Uani d 1
H H6A -0.0593 0.8382 0.1349 0.081 Uiso calc 1
C C7 0.1289(6) 0.6536(10) 0.0969(2) 0.1049(17) Uani d 1
H H7A 0.2212 0.6663 0.1067 0.157 Uiso calc 1
H H7B 0.0938 0.7910 0.0834 0.157 Uiso calc 1
H H7C 0.1091 0.5419 0.0713 0.157 Uiso calc 1
C C8 0.1109(5) 0.1815(8) 0.2535(2) 0.0951(14) Uani d 1
H H8A 0.1029 0.0456 0.2351 0.143 Uiso calc 1
H H8B 0.0611 0.1745 0.2805 0.143 Uiso calc 1
H H8C 0.2003 0.2068 0.2678 0.143 Uiso calc 1
Br Br11 0.72828(6) -0.22871(10) -0.00212(2) 0.0996(3) Uani d 1
N N11 0.6186(4) 0.3496(7) 0.17122(14) 0.0816(10) Uani d 1
H H11A 0.658(4) 0.480(5) 0.1713(19) 0.098 Uiso d 1
H H11B 0.536(2) 0.356(7) 0.1745(18) 0.098 Uiso d 1
C C11 0.5864(3) -0.0934(7) 0.07484(15) 0.0681(9) Uani d 1
C C12 0.6933(3) -0.0488(7) 0.05224(13) 0.0652(9) Uani d 1
C C13 0.7753(3) 0.1285(7) 0.06764(13) 0.0652(9) Uani d 1
C C14 0.7478(4) 0.2596(6) 0.10694(14) 0.0648(9) Uani d 1
H H14A 0.8018 0.3773 0.1180 0.078 Uiso calc 1
C C15 0.6412(4) 0.2187(7) 0.13007(14) 0.0649(9) Uani d 1
C C16 0.5626(3) 0.0413(7) 0.11379(14) 0.0688(10) Uani d 1
H H16A 0.4918 0.0122 0.1295 0.083 Uiso calc 1
C C17 0.4956(5) -0.2818(8) 0.0571(2) 0.0917(14) Uani d 1
H H17A 0.4340 -0.2971 0.0796 0.138 Uiso calc 1
H H17B 0.5447 -0.4147 0.0572 0.138 Uiso calc 1
H H17C 0.4507 -0.2530 0.0231 0.138 Uiso calc 1
C C18 0.8907(5) 0.1869(9) 0.04352(18) 0.0884(13) Uani d 1
H H18A 0.8643 0.1973 0.0072 0.133 Uiso calc 1
H H18B 0.9558 0.0755 0.0513 0.133 Uiso calc 1
H H18C 0.9254 0.3251 0.0567 0.133 Uiso calc 1

loop_
_atom_site_aniso_label
_atom_site_aniso_U_11
_atom_site_aniso_U_22
_atom_site_aniso_U_33
_atom_site_aniso_U_12
_atom_site_aniso_U_13
_atom_site_aniso_U_23
Br1 0.0617(3) 0.1074(5) 0.1481(6) 0.0103(2) 0.0348(3) -0.0438(3)
N1 0.066(2) 0.117(3) 0.082(2) 0.034(2) 0.0268(18) 0.008(2)
C1 0.0627(19) 0.081(2) 0.066(2) -0.0104(18) 0.0315(16) -0.0087(18)
C2 0.0408(14) 0.068(2) 0.080(2) 0.0016(14) 0.0206(14) -0.0159(18)
C3 0.0466(16) 0.065(2) 0.072(2) -0.0036(14) 0.0078(14) 0.0020(17)
C4 0.0478(16) 0.079(2) 0.0569(17) -0.0032(15) 0.0185(13) 0.0057(17)
C5 0.0479(16) 0.079(2) 0.0584(18) 0.0061(16) 0.0183(14) -0.0009(17)
C6 0.071(2) 0.077(2) 0.0575(19) 0.0061(18) 0.0207(16) 0.0090(17)
C7 0.122(4) 0.118(4) 0.093(3) -0.022(3) 0.070(3) -0.009(3)
C8 0.099(3) 0.079(3) 0.104(4) 0.014(3) 0.008(3) 0.018(3)
Br11 0.1085(5) 0.1057(5) 0.0899(4) 0.0198(3) 0.0326(3) -0.0249(3)
N11 0.075(2) 0.105(3) 0.073(2) 0.000(2) 0.0369(17) -0.018(2)
C11 0.0536(17) 0.077(2) 0.072(2) 0.0145(17) 0.0074(15) 0.0043(19)
C12 0.0644(19) 0.078(2) 0.0551(17) 0.0193(18) 0.0154(15) 0.0002(17)
C13 0.0575(18) 0.086(3) 0.0557(18) 0.0144(18) 0.0199(15) 0.0073(18)
C14 0.059(2) 0.081(3) 0.059(2) 0.0026(16) 0.0219(16) 0.0020(17)
C15 0.0562(19) 0.085(3) 0.0566(18) 0.0134(17) 0.0197(15) 0.0017(17)
C16 0.0485(17) 0.090(3) 0.072(2) 0.0096(17) 0.0224(15) 0.006(2)
C17 0.072(3) 0.089(3) 0.114(4) -0.003(2) 0.014(3) -0.007(3)
C18 0.084(3) 0.115(4) 0.078(3) 0.003(3) 0.046(2) 0.001(3)

loop_
_atom_type_symbol
_atom_type_description
_atom_type_scat_dispersion_real
_atom_type_scat_dispersion_imag
_atom_type_scat_source
C C 0.0181 0.0091 'International Tables Vol C Tables 4.2.6.8 and 6.1.1.4'
H H 0.0000 0.0000 'International Tables Vol C Tables 4.2.6.8 and 6.1.1.4'
N N 0.0311 0.0180 'International Tables Vol C Tables 4.2.6.8 and 6.1.1.4'
Br Br -0.6763 1.2805 'International Tables Vol C Tables 4.2.6.8 and 6.1.1.4'

loop_
_geom_angle_atom_site_label_1
_geom_angle_atom_site_label_2
_geom_angle_atom_site_label_3
_geom_angle
C5 N1 H1A 113(3)
C5 N1 H1B 113(3)
H1A N1 H1B 117(3)
C6 C1 C2 117.7(3)
C6 C1 C7 119.3(4)
C2 C1 C7 123.0(4)
C1 C2 C3 122.4(3)
C1 C2 Br1 118.6(3)
C3 C2 Br1 119.0(3)
C4 C3 C2 117.8(3)
C4 C3 C8 119.2(4)
C2 C3 C8 123.0(4)
C5 C4 C3 121.3(3)
C5 C4 H4A 119.4
C3 C4 H4A 119.4
C4 C5 C6 119.3(3)
C4 C5 N1 119.5(3)
C6 C5 N1 121.2(4)
C1 C6 C5 121.5(4)
C1 C6 H6A 119.2
C5 C6 H6A 119.2
C1 C7 H7A 109.5
C1 C7 H7B 109.5
H7A C7 H7B 109.5
C1 C7 H7C 109.5
H7A C7 H7C 109.5
H7B C7 H7C 109.5
C3 C8 H8A 109.5
C3 C8 H8B 109.5
H8A C8 H8B 109.5
C3 C8 H8C 109.5
H8A C8 H8C 109.5
H8B C8 H8C 109.5
C15 N11 H11A 111(3)
C15 N11 H11B 114(3)
H11A N11 H11B 115(3)
C16 C11 C12 118.3(4)
C16 C11 C17 120.0(4)
C12 C11 C17 121.6(4)
C11 C12 C13 121.8(3)
C11 C12 Br11 119.6(3)
C13 C12 Br11 118.6(3)
C14 C13 C12 118.0(3)
C14 C13 C18 118.2(4)
C12 C13 C18 123.8(4)
C13 C14 C15 121.3(4)
C13 C14 H14A 119.3
C15 C14 H14A 119.3
C16 C15 C14 118.9(3)
C16 C15 N11 121.0(3)
C14 C15 N11 120.0(4)
C11 C16 C15 121.7(3)
C11 C16 H16A 119.2
C15 C16 H16A 119.2
C11 C17 H17A 109.5
C11 C17 H17B 109.5
H17A C17 H17B 109.5
C11 C17 H17C 109.5
H17A C17 H17C 109.5
H17B C17 H17C 109.5
C13 C18 H18A 109.5
C13 C18 H18B 109.5
H18A C18 H18B 109.5
C13 C18 H18C 109.5
H18A C18 H18C 109.5
H18B C18 H18C 109.5

loop_
_geom_bond_atom_site_label_1
_geom_bond_atom_site_label_2
_geom_bond_distance
Br1 C2 1.908(3)
N1 C5 1.407(5)
N1 H1A 0.881(18)
N1 H1B 0.886(18)
C1 C6 1.380(5)
C1 C2 1.388(6)
C1 C7 1.510(5)
C2 C3 1.389(5)
C3 C4 1.385(5)
C3 C8 1.515(6)
C4 C5 1.379(5)
C4 H4A 0.9300
C5 C6 1.382(5)
C6 H6A 0.9300
C7 H7A 0.9600
C7 H7B 0.9600
C7 H7C 0.9600
C8 H8A 0.9600
C8 H8B 0.9600
C8 H8C 0.9600
Br11 C12 1.902(3)
N11 C15 1.409(5)
N11 H11A 0.897(18)
N11 H11B 0.884(18)
C11 C16 1.380(5)
C11 C12 1.389(5)
C11 C17 1.514(6)
C12 C13 1.398(6)
C13 C14 1.387(5)
C13 C18 1.508(5)
C14 C15 1.390(5)
C14 H14A 0.9300
C15 C16 1.383(6)
C16 H16A 0.9300
C17 H17A 0.9600
C17 H17B 0.9600
C17 H17C 0.9600
C18 H18A 0.9600
C18 H18B 0.9600
C18 H18C 0.9600

loop_
_geom_hbond_atom_site_label_D
_geom_hbond_atom_site_label_H
_geom_hbond_atom_site_label_A
_geom_hbond_site_symmetry_A
_geom_hbond_distance_DH
_geom_hbond_distance_HA
_geom_hbond_distance_DA
_geom_hbond_angle_DHA
_geom_hbond_publ_flag
N1 H1A N11 2 0.881(18) 2.41(3) 3.212(6) 152(5) yes
N11 H11A N1 1_655 0.897(18) 2.52(3) 3.365(6) 157(4) yes

loop_
_geom_torsion_atom_site_label_1
_geom_torsion_atom_site_label_2
_geom_torsion_atom_site_label_3
_geom_torsion_atom_site_label_4
_geom_torsion
C6 C1 C2 C3 -2.1(6)
C7 C1 C2 C3 177.4(4)
C6 C1 C2 Br1 178.4(3)
C7 C1 C2 Br1 -2.1(5)
C1 C2 C3 C4 2.1(5)
Br1 C2 C3 C4 -178.4(3)
C1 C2 C3 C8 -176.8(4)
Br1 C2 C3 C8 2.6(5)
C2 C3 C4 C5 -0.2(5)
C8 C3 C4 C5 178.8(4)
C3 C4 C5 C6 -1.7(6)
C3 C4 C5 N1 174.7(4)
C2 C1 C6 C5 0.1(6)
C7 C1 C6 C5 -179.4(4)
C4 C5 C6 C1 1.7(6)
N1 C5 C6 C1 -174.6(4)
C16 C11 C12 C13 -0.6(5)
C17 C11 C12 C13 178.3(4)
C16 C11 C12 Br11 -179.3(3)
C17 C11 C12 Br11 -0.4(5)
C11 C12 C13 C14 0.7(5)
Br11 C12 C13 C14 179.3(3)
C11 C12 C13 C18 -178.5(4)
Br11 C12 C13 C18 0.2(5)
C12 C13 C14 C15 -0.8(6)
C18 C13 C14 C15 178.4(4)
C13 C14 C15 C16 0.9(6)
C13 C14 C15 N11 177.6(4)
C12 C11 C16 C15 0.8(6)
C17 C11 C16 C15 -178.2(4)
C14 C15 C16 C11 -0.9(6)
N11 C15 C16 C11 -177.5(4)

_cod_database_fobs_code 2241937
